data_7048930
loop_
_publ_author_name
'Luo, Hai-Ying'
'Zhou, Jian'
'Zou, Hua-Hong'

_publ_section_title
;
 A series of new vanadium(iii) chalcogenido-antimonates: an unusual
 seven-coordinate nitro-selenidovanadium(iii) complex.
;
_journal_issue 9
_journal_name_full 'Dalton transactions (Cambridge, England : 2003)'
_journal_page_first 3090
_journal_page_last 3097
_journal_paper_doi 10.1039/c9dt00268e
_journal_volume 48
_journal_year 2019
_chemical_formula_moiety 'C12 H42 N10 O V2, C4 H15 N3, 2(Sb Se4)'
_chemical_formula_sum 'C16 H57 N13 O Sb2 Se8 V2'
_chemical_formula_weight 1424.83
_space_group_IT_number 19
_space_group_name_Hall 'P 2ac 2ab'
_space_group_name_H-M_alt 'P 21 21 21'
_symmetry_cell_setting orthorhombic
_symmetry_space_group_name_Hall 'P 2ac 2ab'
_symmetry_space_group_name_H-M 'P 21 21 21'
_atom_sites_solution_hydrogens geom
_atom_sites_solution_primary direct
_atom_sites_solution_secondary difmap
_audit_creation_method SHELXL-97
_audit_update_record
;
2019-02-05 deposited with the CCDC.
2019-02-06 downloaded from the CCDC.
;
_cell_angle_alpha 90.00
_cell_angle_beta 90.00
_cell_angle_gamma 90.00
_cell_formula_units_Z 4
_cell_length_a 8.984(8)
_cell_length_b 16.043(16)
_cell_length_c 28.431(10)
_cell_measurement_reflns_used 3848
_cell_measurement_temperature 293(2)
_cell_measurement_theta_max 26.16
_cell_measurement_theta_min 2.69
_cell_volume 4098(6)
_computing_cell_refinement 'CrystalClear, Ver. 1.30 (Rigaku/MSC, 2001)'
_computing_data_collection 'CrystalClear, Ver. 1.30 (Rigaku/MSC, 2001)'
_computing_data_reduction 'CrystalStructure, Ver. 3.60 (Rigaku/MSC, 2004)'
_computing_molecular_graphics 'ORTEPII (Johnson, 1976)'
_computing_publication_material SHELXL97
_computing_structure_refinement 'SHELXL97 (Sheldrick, 1997)'
_computing_structure_solution 'SHELXS97 (Sheldrick, 1990)'
_diffrn_ambient_temperature 293(2)
_diffrn_detector_area_resol_mean 7.31
_diffrn_measured_fraction_theta_full 0.991
_diffrn_measured_fraction_theta_max 0.991
_diffrn_measurement_device_type 'Rigaku Mercury'
_diffrn_measurement_method \w
_diffrn_radiation_monochromator graphite
_diffrn_radiation_source 'fine-focus sealed tube'
_diffrn_radiation_type MoK\a
_diffrn_radiation_wavelength 0.71073
_diffrn_reflns_av_R_equivalents 0.0402
_diffrn_reflns_av_unetI/netI 0.0718
_diffrn_reflns_limit_h_max 8
_diffrn_reflns_limit_h_min -10
_diffrn_reflns_limit_k_max 19
_diffrn_reflns_limit_k_min -15
_diffrn_reflns_limit_l_max 24
_diffrn_reflns_limit_l_min -33
_diffrn_reflns_number 12898
_diffrn_reflns_theta_full 25.10
_diffrn_reflns_theta_max 25.10
_diffrn_reflns_theta_min 2.50
_exptl_absorpt_coefficient_mu 8.885
_exptl_absorpt_correction_T_max 0.9558
_exptl_absorpt_correction_T_min 0.8781
_exptl_absorpt_correction_type multi-scan
_exptl_absorpt_process_details 'Jacobson, R. (1998) Private communication'
_exptl_crystal_colour red
_exptl_crystal_density_diffrn 2.309
_exptl_crystal_density_method 'not measured'
_exptl_crystal_description block
_exptl_crystal_F_000 2688
_exptl_crystal_size_max 0.04
_exptl_crystal_size_mid 0.02
_exptl_crystal_size_min 0.01
_refine_diff_density_max 0.626
_refine_diff_density_min -0.562
_refine_diff_density_rms 0.134
_refine_ls_abs_structure_details 'Flack H D (1983), Acta Cryst. A39, 876-881'
_refine_ls_abs_structure_Flack 0.465(10)
_refine_ls_extinction_method none
_refine_ls_goodness_of_fit_ref 0.986
_refine_ls_hydrogen_treatment mixed
_refine_ls_matrix_type full
_refine_ls_number_parameters 380
_refine_ls_number_reflns 6848
_refine_ls_number_restraints 0
_refine_ls_restrained_S_all 0.986
_refine_ls_R_factor_all 0.0628
_refine_ls_R_factor_gt 0.0366
_refine_ls_shift/su_max 0.001
_refine_ls_shift/su_mean 0.000
_refine_ls_structure_factor_coef Fsqd
_refine_ls_weighting_details 'calc w=1/[\s^2^(Fo^2^)+(0.0127P)^2^+0.0000P] where P=(Fo^2^+2Fc^2^)/3'
_refine_ls_weighting_scheme calc
_refine_ls_wR_factor_gt 0.0543
_refine_ls_wR_factor_ref 0.0597
_reflns_number_gt 5324
_reflns_number_total 6848
_reflns_threshold_expression >2sigma(I)
_cod_data_source_file c9dt00268e2.cif
_cod_data_source_block 3
_cod_depositor_comments 'Adding full bibliography for 7048928--7048931.cif.'
_cod_original_sg_symbol_H-M P212121
_cod_database_code 7048930

loop_
_symmetry_equiv_pos_as_xyz
'x, y, z'
'x+1/2, -y+1/2, -z'
'-x, y+1/2, -z+1/2'
'-x+1/2, -y, z+1/2'

loop_
_atom_site_label
_atom_site_type_symbol
_atom_site_fract_x
_atom_site_fract_y
_atom_site_fract_z
_atom_site_U_iso_or_equiv
_atom_site_adp_type
_atom_site_occupancy
_atom_site_symmetry_multiplicity
_atom_site_calc_flag
_atom_site_refinement_flags
Sb1 Sb 1.16333(5) 0.69073(3) 0.869701(17) 0.02162(12) Uani 1 1 d .
Sb2 Sb 0.56396(5) 0.69482(3) 0.627653(17) 0.02083(12) Uani 1 1 d .
Se1 Se 1.19961(10) 0.60771(6) 0.79789(3) 0.0378(2) Uani 1 1 d .
Se2 Se 1.34963(9) 0.80225(5) 0.87521(3) 0.0363(2) Uani 1 1 d .
Se3 Se 0.90731(8) 0.74900(5) 0.86797(3) 0.02851(19) Uani 1 1 d .
Se4 Se 1.19014(9) 0.59955(5) 0.93913(3) 0.0272(2) Uani 1 1 d .
Se5 Se 0.64090(10) 0.61147(6) 0.69621(3) 0.0388(2) Uani 1 1 d .
Se6 Se 0.73242(9) 0.81324(5) 0.61476(3) 0.0324(2) Uani 1 1 d .
Se7 Se 0.30643(8) 0.74452(5) 0.64026(3) 0.0286(2) Uani 1 1 d .
Se8 Se 0.57700(9) 0.60318(5) 0.55771(3) 0.0258(2) Uani 1 1 d .
V1 V -0.16183(14) 0.47658(7) 0.44780(4) 0.0170(3) Uani 1 1 d .
V2 V 0.04594(13) 0.52577(7) 0.55096(4) 0.0172(3) Uani 1 1 d .
O1 O -0.0582(5) 0.5014(3) 0.49931(17) 0.0194(11) Uani 1 1 d .
N1 N -0.2766(6) 0.5932(4) 0.4422(2) 0.0233(15) Uani 1 1 d .
H1A H -0.2968 0.6131 0.4711 0.028 Uiso 1 1 calc R
H1B H -0.2190 0.6305 0.4272 0.028 Uiso 1 1 calc R
N2 N -0.2878(7) 0.4598(4) 0.3814(2) 0.0253(16) Uani 1 1 d .
H2C H -0.3468 0.4139 0.3839 0.030 Uiso 1 1 calc R
N3 N 0.0031(7) 0.5107(4) 0.3967(2) 0.0307(17) Uani 1 1 d .
H3A H 0.0369 0.5622 0.4033 0.037 Uiso 1 1 calc R
H3B H 0.0804 0.4752 0.3988 0.037 Uiso 1 1 calc R
N4 N -0.0901(7) 0.3483(4) 0.4455(2) 0.0312(17) Uani 1 1 d .
H4A H -0.1264 0.3231 0.4197 0.037 Uiso 1 1 calc R
H4B H 0.0099 0.3456 0.4446 0.037 Uiso 1 1 calc R
N5 N -0.3362(6) 0.4180(4) 0.4889(2) 0.0249(16) Uani 1 1 d .
H5A H -0.3381 0.4403 0.5179 0.030 Uiso 1 1 calc R
H5B H -0.4251 0.4274 0.4753 0.030 Uiso 1 1 calc R
N6 N -0.1112(7) 0.4843(4) 0.6036(2) 0.0255(17) Uani 1 1 d .
H6A H -0.1891 0.5196 0.6042 0.031 Uiso 1 1 calc R
H6B H -0.1456 0.4336 0.5956 0.031 Uiso 1 1 calc R
N7 N 0.1772(7) 0.5405(4) 0.6157(2) 0.0263(17) Uani 1 1 d .
H7C H 0.2295 0.5890 0.6137 0.032 Uiso 1 1 calc R
N8 N 0.1700(7) 0.4119(4) 0.5527(2) 0.0266(16) Uani 1 1 d .
H8A H 0.1177 0.3725 0.5680 0.032 Uiso 1 1 calc R
H8B H 0.1868 0.3940 0.5231 0.032 Uiso 1 1 calc R
N9 N -0.0388(7) 0.6496(3) 0.5569(2) 0.0261(16) Uani 1 1 d .
H9A H -0.1389 0.6490 0.5559 0.031 Uiso 1 1 calc R
H9B H -0.0104 0.6723 0.5845 0.031 Uiso 1 1 calc R
N10 N 0.2138(6) 0.5934(4) 0.5119(2) 0.0218(15) Uani 1 1 d .
H10A H 0.3043 0.5824 0.5239 0.026 Uiso 1 1 calc R
H10B H 0.2131 0.5766 0.4817 0.026 Uiso 1 1 calc R
N11 N 0.9253(8) 0.7216(5) 0.7483(2) 0.058(2) Uani 1 1 d .
H11C H 0.9910 0.6837 0.7387 0.087 Uiso 1 1 calc R
H11D H 0.8353 0.7082 0.7376 0.087 Uiso 1 1 calc R
H11E H 0.9238 0.7230 0.7796 0.087 Uiso 1 1 calc R
N12 N 0.7059(8) 0.8432(5) 0.7361(3) 0.050(2) Uani 1 1 d .
H12A H 0.6868 0.8042 0.7162 0.060 Uiso 1 1 calc R
N13 N 0.4472(9) 0.7573(5) 0.7629(2) 0.055(2) Uani 1 1 d .
H13C H 0.3586 0.7346 0.7573 0.082 Uiso 1 1 calc R
H13D H 0.4712 0.7499 0.7930 0.082 Uiso 1 1 calc R
H13E H 0.5154 0.7331 0.7448 0.082 Uiso 1 1 calc R
C1 C -0.4175(9) 0.5803(5) 0.4157(3) 0.039(2) Uani 1 1 d .
H1C H -0.4627 0.6337 0.4085 0.047 Uiso 1 1 calc R
H1D H -0.4870 0.5483 0.4346 0.047 Uiso 1 1 calc R
C2 C -0.3831(9) 0.5344(5) 0.3712(3) 0.037(2) Uani 1 1 d .
H2A H -0.3315 0.5712 0.3496 0.045 Uiso 1 1 calc R
H2B H -0.4751 0.5167 0.3564 0.045 Uiso 1 1 calc R
C3 C -0.1751(10) 0.4457(5) 0.3438(3) 0.038(2) Uani 1 1 d .
H3C H -0.1331 0.3903 0.3468 0.045 Uiso 1 1 calc R
H3D H -0.2220 0.4500 0.3131 0.045 Uiso 1 1 calc R
C4 C -0.0551(10) 0.5093(5) 0.3480(3) 0.040(2) Uani 1 1 d .
H4C H 0.0249 0.4962 0.3263 0.047 Uiso 1 1 calc R
H4D H -0.0941 0.5639 0.3399 0.047 Uiso 1 1 calc R
C5 C -0.1466(8) 0.3064(5) 0.4884(2) 0.0290(19) Uani 1 1 d .
H5C H -0.0936 0.3262 0.5159 0.035 Uiso 1 1 calc R
H5D H -0.1328 0.2466 0.4860 0.035 Uiso 1 1 calc R
C6 C -0.3094(9) 0.3271(5) 0.4921(3) 0.030(2) Uani 1 1 d .
H6C H -0.3632 0.2991 0.4671 0.036 Uiso 1 1 calc R
H6D H -0.3474 0.3067 0.5219 0.036 Uiso 1 1 calc R
C7 C -0.0442(9) 0.4801(5) 0.6508(3) 0.034(2) Uani 1 1 d .
H7A H 0.0004 0.4257 0.6556 0.041 Uiso 1 1 calc R
H7B H -0.1206 0.4880 0.6745 0.041 Uiso 1 1 calc R
C8 C 0.0729(9) 0.5469(5) 0.6556(3) 0.032(2) Uani 1 1 d .
H8C H 0.0263 0.6015 0.6557 0.039 Uiso 1 1 calc R
H8D H 0.1263 0.5400 0.6850 0.039 Uiso 1 1 calc R
C9 C 0.2851(8) 0.4703(5) 0.6227(3) 0.032(2) Uani 1 1 d .
H9C H 0.3779 0.4920 0.6351 0.038 Uiso 1 1 calc R
H9D H 0.2449 0.4311 0.6453 0.038 Uiso 1 1 calc R
C10 C 0.3140(9) 0.4265(5) 0.5770(3) 0.034(2) Uani 1 1 d .
H10C H 0.3785 0.4603 0.5574 0.041 Uiso 1 1 calc R
H10D H 0.3633 0.3738 0.5829 0.041 Uiso 1 1 calc R
C11 C 0.1842(8) 0.6846(5) 0.5143(3) 0.0262(19) Uani 1 1 d .
H11A H 0.2331 0.7081 0.5416 0.031 Uiso 1 1 calc R
H11B H 0.2235 0.7117 0.4864 0.031 Uiso 1 1 calc R
C12 C 0.0208(8) 0.6988(5) 0.5174(3) 0.029(2) Uani 1 1 d .
H12C H 0.0007 0.7575 0.5224 0.035 Uiso 1 1 calc R
H12D H -0.0268 0.6819 0.4883 0.035 Uiso 1 1 calc R
C13 C 0.9686(11) 0.8051(7) 0.7298(3) 0.058(3) Uani 1 1 d .
H13A H 0.9712 0.8036 0.6957 0.070 Uiso 1 1 calc R
H13B H 1.0673 0.8194 0.7410 0.070 Uiso 1 1 calc R
C14 C 0.8573(11) 0.8706(6) 0.7460(3) 0.055(3) Uani 1 1 d .
H14A H 0.8687 0.8799 0.7796 0.066 Uiso 1 1 calc R
H14B H 0.8767 0.9228 0.7300 0.066 Uiso 1 1 calc R
C15 C 0.5893(11) 0.8863(6) 0.7618(3) 0.050(3) Uani 1 1 d .
H15A H 0.5868 0.9444 0.7524 0.060 Uiso 1 1 calc R
H15B H 0.6105 0.8840 0.7953 0.060 Uiso 1 1 calc R
C16 C 0.4416(12) 0.8471(7) 0.7524(3) 0.056(3) Uani 1 1 d .
H16A H 0.3662 0.8735 0.7718 0.067 Uiso 1 1 calc R
H16B H 0.4147 0.8553 0.7197 0.067 Uiso 1 1 calc R

loop_
_atom_site_aniso_label
_atom_site_aniso_U_11
_atom_site_aniso_U_22
_atom_site_aniso_U_33
_atom_site_aniso_U_23
_atom_site_aniso_U_13
_atom_site_aniso_U_12
Sb1 0.0217(3) 0.0219(3) 0.0213(3) 0.0003(3) 0.0009(2) -0.0003(2)
Sb2 0.0197(3) 0.0210(3) 0.0217(3) -0.0033(3) -0.0007(2) 0.0001(2)
Se1 0.0462(6) 0.0359(5) 0.0313(5) -0.0099(4) 0.0029(4) 0.0053(5)
Se2 0.0375(5) 0.0368(5) 0.0345(5) -0.0001(5) 0.0038(4) -0.0157(4)
Se3 0.0276(4) 0.0259(4) 0.0320(5) 0.0026(4) 0.0023(4) 0.0056(4)
Se4 0.0227(4) 0.0318(5) 0.0272(5) 0.0077(4) 0.0008(4) 0.0018(4)
Se5 0.0503(6) 0.0321(5) 0.0341(5) 0.0038(4) -0.0105(4) 0.0065(5)
Se6 0.0342(5) 0.0300(5) 0.0330(5) -0.0043(4) 0.0039(4) -0.0110(4)
Se7 0.0225(4) 0.0284(5) 0.0348(5) -0.0070(4) -0.0011(4) 0.0039(4)
Se8 0.0227(4) 0.0278(5) 0.0268(5) -0.0080(4) 0.0005(4) -0.0002(4)
V1 0.0148(7) 0.0159(7) 0.0203(8) 0.0010(6) -0.0025(6) -0.0011(6)
V2 0.0167(7) 0.0160(7) 0.0189(8) 0.0001(6) -0.0037(6) -0.0013(6)
O1 0.017(2) 0.023(3) 0.018(3) 0.003(2) -0.005(2) 0.002(2)
N1 0.028(4) 0.018(4) 0.024(4) -0.005(3) -0.003(3) -0.001(3)
N2 0.033(4) 0.023(4) 0.020(4) 0.001(3) -0.006(3) -0.003(3)
N3 0.031(4) 0.023(4) 0.038(5) 0.006(3) 0.003(4) 0.007(3)
N4 0.028(4) 0.028(4) 0.038(4) 0.006(3) 0.011(3) 0.001(3)
N5 0.020(3) 0.030(4) 0.025(4) 0.002(3) -0.004(3) 0.003(3)
N6 0.028(4) 0.019(4) 0.030(4) 0.002(3) -0.005(3) 0.003(3)
N7 0.033(4) 0.017(4) 0.029(4) 0.003(3) -0.010(3) -0.008(3)
N8 0.025(4) 0.029(4) 0.025(4) 0.000(3) 0.001(3) 0.003(3)
N9 0.029(4) 0.021(3) 0.028(4) 0.008(3) 0.007(3) 0.001(3)
N10 0.015(3) 0.028(4) 0.023(4) 0.000(3) -0.004(3) 0.001(3)
N11 0.054(5) 0.066(6) 0.055(6) -0.017(4) -0.014(4) 0.015(5)
N12 0.053(5) 0.050(5) 0.046(5) -0.023(4) -0.007(4) -0.006(4)
N13 0.056(5) 0.053(6) 0.055(5) 0.000(5) 0.021(4) -0.005(5)
C1 0.016(4) 0.040(6) 0.062(7) 0.011(5) -0.006(4) 0.000(4)
C2 0.036(5) 0.036(5) 0.040(6) 0.007(5) -0.015(5) -0.001(4)
C3 0.071(7) 0.028(5) 0.015(5) -0.006(4) -0.008(5) -0.002(5)
C4 0.040(6) 0.042(6) 0.036(6) 0.010(5) 0.016(5) 0.003(5)
C5 0.037(5) 0.020(4) 0.030(5) 0.007(4) -0.004(4) -0.006(4)
C6 0.039(5) 0.028(5) 0.022(5) -0.001(4) 0.000(4) -0.010(4)
C7 0.037(6) 0.040(5) 0.026(5) 0.008(4) 0.004(4) 0.012(5)
C8 0.049(6) 0.033(5) 0.014(5) -0.007(4) 0.002(4) 0.008(5)
C9 0.030(5) 0.043(5) 0.023(5) 0.011(5) -0.007(4) 0.001(4)
C10 0.027(5) 0.023(5) 0.053(6) 0.008(4) -0.004(4) 0.002(4)
C11 0.023(4) 0.025(5) 0.030(5) 0.011(4) -0.005(4) -0.004(4)
C12 0.032(5) 0.022(5) 0.033(5) 0.005(4) 0.006(4) -0.003(4)
C13 0.054(7) 0.076(8) 0.045(6) 0.006(6) -0.002(5) -0.016(7)
C14 0.052(6) 0.061(7) 0.051(7) -0.002(6) -0.004(5) -0.009(6)
C15 0.070(7) 0.033(5) 0.047(6) -0.007(5) -0.002(5) 0.004(6)
C16 0.070(8) 0.069(8) 0.029(6) 0.003(5) 0.003(5) -0.003(7)

loop_
_atom_type_symbol
_atom_type_description
_atom_type_scat_dispersion_real
_atom_type_scat_dispersion_imag
_atom_type_scat_source
C C 0.0033 0.0016 'International Tables Vol C Tables 4.2.6.8 and 6.1.1.4'
H H 0.0000 0.0000 'International Tables Vol C Tables 4.2.6.8 and 6.1.1.4'
N N 0.0061 0.0033 'International Tables Vol C Tables 4.2.6.8 and 6.1.1.4'
O O 0.0106 0.0060 'International Tables Vol C Tables 4.2.6.8 and 6.1.1.4'
V V 0.3005 0.5294 'International Tables Vol C Tables 4.2.6.8 and 6.1.1.4'
Se Se -0.0929 2.2259 'International Tables Vol C Tables 4.2.6.8 and 6.1.1.4'
Sb Sb -0.5866 1.5461 'International Tables Vol C Tables 4.2.6.8 and 6.1.1.4'

loop_
_geom_angle_atom_site_label_1
_geom_angle_atom_site_label_2
_geom_angle_atom_site_label_3
_geom_angle
Se2 Sb1 Se1 110.93(5)
Se2 Sb1 Se4 108.32(5)
Se1 Sb1 Se4 109.27(6)
Se2 Sb1 Se3 111.00(7)
Se1 Sb1 Se3 108.07(4)
Se4 Sb1 Se3 109.23(4)
Se6 Sb2 Se5 111.42(5)
Se6 Sb2 Se7 110.41(7)
Se5 Sb2 Se7 108.84(4)
Se6 Sb2 Se8 108.07(5)
Se5 Sb2 Se8 107.46(6)
Se7 Sb2 Se8 110.62(4)
O1 V1 N1 96.7(2)
O1 V1 N3 98.0(3)
N1 V1 N3 93.4(2)
O1 V1 N4 94.7(2)
N1 V1 N4 167.1(2)
N3 V1 N4 90.9(2)
O1 V1 N5 91.8(2)
N1 V1 N5 94.0(2)
N3 V1 N5 166.9(2)
N4 V1 N5 79.6(2)
O1 V1 N2 173.9(2)
N1 V1 N2 78.3(2)
N3 V1 N2 78.9(2)
N4 V1 N2 90.6(2)
N5 V1 N2 92.1(2)
O1 V2 N9 94.7(2)
O1 V2 N8 96.0(2)
N9 V2 N8 168.1(2)
O1 V2 N6 99.2(2)
N9 V2 N6 89.9(2)
N8 V2 N6 93.5(2)
O1 V2 N10 93.0(2)
N9 V2 N10 79.8(2)
N8 V2 N10 94.4(2)
N6 V2 N10 164.7(2)
O1 V2 N7 173.5(2)
N9 V2 N7 91.4(2)
N8 V2 N7 78.1(2)
N6 V2 N7 78.7(2)
N10 V2 N7 90.1(2)
V1 O1 V2 179.8(3)
C1 N1 V1 109.0(5)
C1 N1 H1A 109.9
V1 N1 H1A 109.9
C1 N1 H1B 109.9
V1 N1 H1B 109.9
H1A N1 H1B 108.3
C3 N2 C2 111.7(6)
C3 N2 V1 106.4(5)
C2 N2 V1 111.0(5)
C3 N2 H2C 109.2
C2 N2 H2C 109.2
V1 N2 H2C 109.2
C4 N3 V1 112.7(5)
C4 N3 H3A 109.0
V1 N3 H3A 109.0
C4 N3 H3B 109.0
V1 N3 H3B 109.0
H3A N3 H3B 107.8
C5 N4 V1 107.8(5)
C5 N4 H4A 110.1
V1 N4 H4A 110.1
C5 N4 H4B 110.1
V1 N4 H4B 110.1
H4A N4 H4B 108.5
C6 N5 V1 110.1(5)
C6 N5 H5A 109.7
V1 N5 H5A 109.7
C6 N5 H5B 109.7
V1 N5 H5B 109.7
H5A N5 H5B 108.2
C7 N6 V2 112.2(5)
C7 N6 H6A 109.2
V2 N6 H6A 109.2
C7 N6 H6B 109.2
V2 N6 H6B 109.2
H6A N6 H6B 107.9
C8 N7 C9 111.2(6)
C8 N7 V2 108.1(5)
C9 N7 V2 112.1(4)
C8 N7 H7C 108.4
C9 N7 H7C 108.4
V2 N7 H7C 108.4
C10 N8 V2 109.2(4)
C10 N8 H8A 109.8
V2 N8 H8A 109.8
C10 N8 H8B 109.8
V2 N8 H8B 109.8
H8A N8 H8B 108.3
C12 N9 V2 107.9(4)
C12 N9 H9A 110.1
V2 N9 H9A 110.1
C12 N9 H9B 110.1
V2 N9 H9B 110.1
H9A N9 H9B 108.4
C11 N10 V2 110.2(4)
C11 N10 H10A 109.6
V2 N10 H10A 109.6
C11 N10 H10B 109.6
V2 N10 H10B 109.6
H10A N10 H10B 108.1
C13 N11 H11C 109.5
C13 N11 H11D 109.5
H11C N11 H11D 109.5
C13 N11 H11E 109.5
H11C N11 H11E 109.5
H11D N11 H11E 109.5
C15 N12 C14 115.6(8)
C15 N12 H12A 122.2
C14 N12 H12A 122.2
C16 N13 H13C 109.5
C16 N13 H13D 109.5
H13C N13 H13D 109.5
C16 N13 H13E 109.5
H13C N13 H13E 109.5
H13D N13 H13E 109.5
N1 C1 C2 108.7(6)
N1 C1 H1C 109.9
C2 C1 H1C 109.9
N1 C1 H1D 109.9
C2 C1 H1D 109.9
H1C C1 H1D 108.3
C1 C2 N2 110.3(7)
C1 C2 H2A 109.6
N2 C2 H2A 109.6
C1 C2 H2B 109.6
N2 C2 H2B 109.6
H2A C2 H2B 108.1
C4 C3 N2 109.3(7)
C4 C3 H3C 109.8
N2 C3 H3C 109.8
C4 C3 H3D 109.8
N2 C3 H3D 109.8
H3C C3 H3D 108.3
N3 C4 C3 109.9(7)
N3 C4 H4C 109.7
C3 C4 H4C 109.7
N3 C4 H4D 109.7
C3 C4 H4D 109.7
H4C C4 H4D 108.2
N4 C5 C6 106.9(6)
N4 C5 H5C 110.3
C6 C5 H5C 110.3
N4 C5 H5D 110.3
C6 C5 H5D 110.3
H5C C5 H5D 108.6
N5 C6 C5 111.8(6)
N5 C6 H6C 109.3
C5 C6 H6C 109.3
N5 C6 H6D 109.3
C5 C6 H6D 109.3
H6C C6 H6D 107.9
N6 C7 C8 109.5(6)
N6 C7 H7A 109.8
C8 C7 H7A 109.8
N6 C7 H7B 109.8
C8 C7 H7B 109.8
H7A C7 H7B 108.2
N7 C8 C7 109.0(6)
N7 C8 H8C 109.9
C7 C8 H8C 109.9
N7 C8 H8D 109.9
C7 C8 H8D 109.9
H8C C8 H8D 108.3
C10 C9 N7 110.5(6)
C10 C9 H9C 109.6
N7 C9 H9C 109.6
C10 C9 H9D 109.6
N7 C9 H9D 109.6
H9C C9 H9D 108.1
N8 C10 C9 109.1(6)
N8 C10 H10C 109.9
C9 C10 H10C 109.9
N8 C10 H10D 109.9
C9 C10 H10D 109.9
H10C C10 H10D 108.3
C12 C11 N10 109.2(6)
C12 C11 H11A 109.8
N10 C11 H11A 109.8
C12 C11 H11B 109.8
N10 C11 H11B 109.8
H11A C11 H11B 108.3
N9 C12 C11 108.8(6)
N9 C12 H12C 109.9
C11 C12 H12C 109.9
N9 C12 H12D 109.9
C11 C12 H12D 109.9
H12C C12 H12D 108.3
N11 C13 C14 110.1(8)
N11 C13 H13A 109.6
C14 C13 H13A 109.6
N11 C13 H13B 109.6
C14 C13 H13B 109.6
H13A C13 H13B 108.2
N12 C14 C13 110.2(8)
N12 C14 H14A 109.6
C13 C14 H14A 109.6
N12 C14 H14B 109.6
C13 C14 H14B 109.6
H14A C14 H14B 108.1
N12 C15 C16 110.5(8)
N12 C15 H15A 109.5
C16 C15 H15A 109.5
N12 C15 H15B 109.5
C16 C15 H15B 109.5
H15A C15 H15B 108.1
N13 C16 C15 110.2(9)
N13 C16 H16A 109.6
C15 C16 H16A 109.6
N13 C16 H16B 109.6
C15 C16 H16B 109.6
H16A C16 H16B 108.1

loop_
_geom_bond_atom_site_label_1
_geom_bond_atom_site_label_2
_geom_bond_distance
Sb1 Se2 2.4550(19)
Sb1 Se1 2.4594(13)
Sb1 Se4 2.4687(14)
Sb1 Se3 2.483(2)
Sb2 Se6 2.4564(19)
Sb2 Se5 2.4627(13)
Sb2 Se7 2.473(2)
Sb2 Se8 2.4758(13)
V1 O1 1.780(5)
V1 N1 2.142(6)
V1 N3 2.146(6)
V1 N4 2.157(6)
V1 N5 2.169(6)
V1 N2 2.217(6)
V2 O1 1.785(5)
V2 N9 2.134(6)
V2 N8 2.140(6)
V2 N6 2.161(6)
V2 N10 2.164(6)
V2 N7 2.199(6)
N1 C1 1.487(9)
N1 H1A 0.9000
N1 H1B 0.9000
N2 C3 1.490(10)
N2 C2 1.500(9)
N2 H2C 0.9100
N3 C4 1.481(10)
N3 H3A 0.9000
N3 H3B 0.9000
N4 C5 1.481(8)
N4 H4A 0.9000
N4 H4B 0.9000
N5 C6 1.481(9)
N5 H5A 0.9000
N5 H5B 0.9000
N6 C7 1.473(9)
N6 H6A 0.9000
N6 H6B 0.9000
N7 C8 1.473(9)
N7 C9 1.499(9)
N7 H7C 0.9100
N8 C10 1.486(9)
N8 H8A 0.9000
N8 H8B 0.9000
N9 C12 1.473(8)
N9 H9A 0.9000
N9 H9B 0.9000
N10 C11 1.488(9)
N10 H10A 0.9000
N10 H10B 0.9000
N11 C13 1.490(11)
N11 H11C 0.8900
N11 H11D 0.8900
N11 H11E 0.8900
N12 C15 1.453(10)
N12 C14 1.457(11)
N12 H12A 0.8600
N13 C16 1.472(11)
N13 H13C 0.8900
N13 H13D 0.8900
N13 H13E 0.8900
C1 C2 1.496(11)
C1 H1C 0.9700
C1 H1D 0.9700
C2 H2A 0.9700
C2 H2B 0.9700
C3 C4 1.490(11)
C3 H3C 0.9700
C3 H3D 0.9700
C4 H4C 0.9700
C4 H4D 0.9700
C5 C6 1.504(10)
C5 H5C 0.9700
C5 H5D 0.9700
C6 H6C 0.9700
C6 H6D 0.9700
C7 C8 1.509(11)
C7 H7A 0.9700
C7 H7B 0.9700
C8 H8C 0.9700
C8 H8D 0.9700
C9 C10 1.498(11)
C9 H9C 0.9700
C9 H9D 0.9700
C10 H10C 0.9700
C10 H10D 0.9700
C11 C12 1.488(9)
C11 H11A 0.9700
C11 H11B 0.9700
C12 H12C 0.9700
C12 H12D 0.9700
C13 C14 1.522(13)
C13 H13A 0.9700
C13 H13B 0.9700
C14 H14A 0.9700
C14 H14B 0.9700
C15 C16 1.492(12)
C15 H15A 0.9700
C15 H15B 0.9700
C16 H16A 0.9700
C16 H16B 0.9700
